data_4319368
loop_
_publ_author_name
'F. Albert Cotton'
'James P. Donahue'
'Chun Lin'
'Carlos A. Murillo'

_publ_section_title
;
 The Simplest Supramolecular Complexes Containing Pairs of
 Mo2(formamidinate)3 Units Linked with Various Dicarboxylates: Preparative
 Methods, Structures, and Electrochemistry
;
_journal_name_full 'Inorganic Chemistry'
_journal_page_first 1234
_journal_page_last 1244
_journal_paper_doi 10.1021/ic000934o
_journal_volume 40
_journal_year 2001
_chemical_compound_source synthesized
_chemical_formula_analytical 'not measured'
_chemical_formula_moiety
;
 [[(H3 C O C6 H4 N)2 C H]3 Mo2]2 (O2 C C C C O2)
 . (C H2 Cl2)2.5 . (C6 H14) . (H3 C H2 C O C H2 C H3)0.5
;
_chemical_formula_structural
;
 [Mo2(DAniF)3]2(mu-O2CCCCO2).2.5(CH2Cl2).(C6H14).0.5(Et2O)
;
_chemical_formula_sum 'C104.5 H114 Cl5 Mo4 N12 O16.5'
_chemical_formula_weight 2363.09
_chemical_melting_point ?
_chemical_name_systematic
; 
 ? 
;
_space_group_IT_number 2
_symmetry_cell_setting triclinic
_symmetry_space_group_name_Hall '-P 1'
_symmetry_space_group_name_H-M 'P -1'
_atom_sites_solution_hydrogens geom
_atom_sites_solution_primary direct
_atom_sites_solution_secondary difmap
_audit_creation_method SHELXL
_cell_angle_alpha 86.23(2)
_cell_angle_beta 89.690(11)
_cell_angle_gamma 84.83(2)
_cell_formula_units_Z 2
_cell_length_a 10.409(4)
_cell_length_b 16.299(4)
_cell_length_c 32.533(6)
_cell_measurement_reflns_used 250
_cell_measurement_temperature 213(2)
_cell_measurement_theta_max 20.8
_cell_measurement_theta_min 9.1
_cell_volume 5485(3)
_computing_cell_refinement 'MADNES (Enraf-Nonius, 1989)'
_computing_data_collection 'MADNES (Enraf-Nonius, 1989)'
_computing_data_reduction 'PROCOR (Kabsch, 1988)'
_computing_molecular_graphics 'SHELXTL V.5 (Siemens, 1994)'
_computing_publication_material CIFTAB
_computing_structure_refinement 'SHELXL-93 (Sheldrick, 1993)'
_computing_structure_solution 'SHELXS-86 (Sheldrick, 1990)'
_diffrn_ambient_temperature 213(2)
_diffrn_measurement_device 'Enraf-Nonius FAST area detector'
_diffrn_measurement_method 'ellipsoid-mask fitting'
_diffrn_radiation_monochromator graphite
_diffrn_radiation_source 'fine-focus sealed tube'
_diffrn_radiation_type MoK\a
_diffrn_radiation_wavelength 0.71073
_diffrn_reflns_av_R_equivalents 0.0470
_diffrn_reflns_av_sigmaI/netI 0.0431
_diffrn_reflns_limit_h_max 11
_diffrn_reflns_limit_h_min -11
_diffrn_reflns_limit_k_max 17
_diffrn_reflns_limit_k_min -17
_diffrn_reflns_limit_l_max 34
_diffrn_reflns_limit_l_min -34
_diffrn_reflns_number 20732
_diffrn_reflns_theta_max 22.53
_diffrn_reflns_theta_min 1.83
_diffrn_standards_number 'none (area detector data)'
_exptl_absorpt_coefficient_mu 0.636
_exptl_absorpt_correction_T_max 0.887
_exptl_absorpt_correction_T_min 0.720
_exptl_absorpt_correction_type multi-scan
_exptl_crystal_colour red
_exptl_crystal_density_diffrn 1.431
_exptl_crystal_density_meas ?
_exptl_crystal_density_method none
_exptl_crystal_description needle
_exptl_crystal_F_000 2420
_exptl_crystal_size_max 0.50
_exptl_crystal_size_mid 0.30
_exptl_crystal_size_min 0.25
_refine_diff_density_max 1.771
_refine_diff_density_min -0.869
_refine_diff_density_rms 0.129
_refine_ls_extinction_coef noref
_refine_ls_extinction_method none
_refine_ls_goodness_of_fit_all 1.121
_refine_ls_goodness_of_fit_obs 1.115
_refine_ls_hydrogen_treatment noref
_refine_ls_matrix_type full
_refine_ls_number_parameters 1231
_refine_ls_number_reflns 12188
_refine_ls_number_restraints 2
_refine_ls_restrained_S_all 1.157
_refine_ls_restrained_S_obs 1.115
_refine_ls_R_factor_all 0.1140
_refine_ls_R_factor_obs 0.0929
_refine_ls_shift/esd_max -0.056
_refine_ls_shift/esd_mean 0.005
_refine_ls_structure_factor_coef Fsqd
_refine_ls_weighting_details 'w=1/[\s^2^(Fo^2^)+(0.0529P)^2^+85.8119P] where P=(Fo^2^+2Fc^2^)/3'
_refine_ls_weighting_scheme calc
_refine_ls_wR_factor_all 0.2395
_refine_ls_wR_factor_obs 0.2070
_reflns_number_observed 10051
_reflns_number_total 12302
_reflns_observed_criterion >2sigma(I)
_cod_data_source_file ic000934o_02.cif
_cod_data_source_block '[Mo2(DAniF)3]2(mu-O2CCCCO2).2.5(CH2Cl2).(C6H14).0.5(Et2O)'
_cod_depositor_comments
;
The following automatic conversions were performed:

'_chemical_melting_point' value 'not measured' was changed to '?' -
the value is undefined or not given.

Automatic conversion script
Id: cif_fix_values 1569 2011-02-09 13:29:24Z adriana 

The following automatic conversions were performed:

'_geom_angle_publ_flag' value 'Y' changed to 'y' according to the
built-in table from CIF Core dictionary named 'cif_core.dic' version
2.4.1 from 2010-06-29 (94 times).

'_geom_angle_publ_flag' value 'N'
changed to 'n' according to the built-in table from CIF Core
dictionary named 'cif_core.dic' version 2.4.1 from 2010-06-29 (151
time).

'_geom_bond_publ_flag' value 'Y' changed to 'y' according to
the built-in table from CIF Core dictionary named 'cif_core.dic'
version 2.4.1 from 2010-06-29 (49 times).

'_geom_bond_publ_flag'
value 'N' changed to 'n' according to the built-in table from CIF
Core dictionary named 'cif_core.dic' version 2.4.1 from 2010-06-29
(117 times).

Automatic conversion script
Id: cif_fix_values 1646 2011-03-28 12:23:43Z adriana 

The following automatic conversions were performed:

'_exptl_crystal_density_meas' value 'not measured' was changed to '?'
- the value is perceived as not measured.

Automatic conversion script
Id: cif_fix_values 3008 2015-01-20 13:52:24Z robertas 

The following automatic conversions were performed:

'_refine_ls_weighting_scheme' value 'calc
w=1/[\s^2^(Fo^2^)+(0.0529P)^2^+85.8119P] where P=(Fo^2^+2Fc^2^)/3'
was changed to 'calc'. New tag '_refine_ls_weighting_details' was
created. The value of the new tag was set to
'w=1/[\s^2^(Fo^2^)+(0.0529P)^2^+85.8119P] where P=(Fo^2^+2Fc^2^)/3'.

Automatic conversion script
Id: cif_fix_values 3143 2015-03-26 13:38:13Z robertas 
;
_cod_original_cell_volume 5485.6(25)
_cod_original_formula_sum 'C104.50 H114 Cl5 Mo4 N12 O16.50'
_cod_database_code 4319368

loop_
_symmetry_equiv_pos_as_xyz
'x, y, z'
'-x, -y, -z'

loop_
_atom_site_aniso_label
_atom_site_aniso_U_11
_atom_site_aniso_U_22
_atom_site_aniso_U_33
_atom_site_aniso_U_23
_atom_site_aniso_U_13
_atom_site_aniso_U_12
Mo1 0.0458(7) 0.0544(7) 0.0390(6) -0.0152(5) -0.0085(5) -0.0097(6)
Mo2 0.0435(7) 0.0508(7) 0.0405(6) -0.0155(5) -0.0099(5) -0.0088(6)
Mo3 0.0417(6) 0.0358(6) 0.0331(5) -0.0137(4) -0.0073(4) -0.0035(5)
Mo4 0.0407(6) 0.0335(6) 0.0361(6) -0.0135(4) -0.0079(4) -0.0021(5)
O1 0.044(5) 0.062(6) 0.034(5) -0.017(4) -0.011(4) -0.004(4)
O2 0.038(5) 0.062(6) 0.036(4) -0.017(4) -0.009(4) -0.010(5)
O3 0.050(5) 0.039(5) 0.035(4) -0.010(4) -0.004(4) -0.003(4)
O4 0.038(5) 0.037(5) 0.048(5) -0.016(4) -0.007(4) -0.010(4)
O5 0.219(18) 0.055(8) 0.114(11) -0.003(7) -0.026(11) -0.029(9)
O6 0.058(7) 0.120(10) 0.079(7) -0.010(7) 0.029(6) -0.033(7)
O7 0.150(13) 0.105(10) 0.076(8) 0.023(7) 0.008(8) -0.037(9)
O8 0.162(14) 0.095(10) 0.127(11) -0.052(8) 0.009(10) -0.079(10)
O9 0.079(9) 0.125(12) 0.103(10) 0.008(9) 0.040(7) -0.007(8)
O10 0.233(20) 0.071(10) 0.120(11) 0.007(8) -0.039(12) 0.007(11)
O11 0.054(6) 0.099(9) 0.089(8) -0.009(6) 0.014(6) -0.024(6)
O12 0.078(8) 0.047(7) 0.190(14) -0.015(7) -0.019(9) 0.022(6)
O13 0.048(5) 0.061(6) 0.078(6) -0.018(5) -0.017(5) -0.017(5)
O14 0.083(7) 0.051(6) 0.053(5) 0.000(4) 0.002(5) -0.003(5)
O15 0.136(11) 0.040(6) 0.127(11) 0.010(6) -0.022(9) 0.009(7)
O16 0.049(6) 0.075(7) 0.092(8) 0.007(6) -0.003(5) -0.023(5)
N1 0.032(6) 0.046(6) 0.055(6) -0.022(5) -0.020(5) -0.009(5)
N2 0.033(6) 0.057(7) 0.047(6) -0.016(5) -0.014(5) -0.013(5)
N3 0.066(8) 0.064(8) 0.034(6) -0.013(5) -0.014(5) -0.015(7)
N4 0.049(6) 0.055(7) 0.044(6) -0.017(5) -0.020(5) -0.015(6)
N5 0.050(7) 0.061(8) 0.046(6) -0.003(5) 0.008(5) 0.000(6)
N6 0.062(8) 0.049(7) 0.045(6) -0.011(5) 0.003(6) 0.005(6)
N7 0.055(7) 0.030(6) 0.048(6) -0.017(5) -0.004(5) 0.005(5)
N8 0.043(6) 0.040(6) 0.053(6) -0.017(5) -0.004(5) -0.003(5)
N9 0.040(6) 0.037(6) 0.030(5) -0.016(4) -0.003(4) -0.009(5)
N10 0.045(6) 0.028(5) 0.036(5) -0.007(4) -0.006(4) -0.007(5)
N11 0.033(5) 0.041(6) 0.030(5) -0.011(4) 0.005(4) 0.001(5)
N12 0.035(5) 0.040(6) 0.032(5) -0.014(4) 0.001(4) -0.011(5)
C1 0.031(7) 0.066(9) 0.026(6) -0.016(6) -0.004(5) 0.008(7)
C2 0.053(8) 0.034(7) 0.045(7) -0.014(6) -0.009(6) 0.002(7)
C3 0.037(7) 0.060(9) 0.047(8) -0.024(6) 0.000(6) -0.004(6)
C4 0.034(7) 0.050(8) 0.046(8) -0.020(6) 0.004(6) -0.005(6)
C5 0.036(8) 0.055(9) 0.066(9) -0.015(7) -0.015(7) 0.000(7)
C6 0.057(9) 0.057(9) 0.055(8) -0.025(7) -0.007(7) -0.013(7)
C7 0.134(17) 0.064(11) 0.069(10) -0.009(8) -0.009(10) 0.006(11)
C8 0.187(23) 0.056(11) 0.089(13) -0.014(10) 0.008(14) 0.001(13)
C9 0.151(19) 0.044(10) 0.094(14) 0.005(9) -0.034(13) -0.018(11)
C10 0.133(17) 0.090(14) 0.064(10) -0.010(10) -0.003(11) -0.033(13)
C11 0.146(18) 0.057(10) 0.059(10) -0.015(8) 0.007(10) -0.031(11)
C12 0.272(34) 0.075(14) 0.126(19) 0.034(13) -0.048(21) -0.079(19)
C13 0.030(7) 0.050(8) 0.042(7) -0.015(6) -0.001(5) -0.009(6)
C14 0.033(7) 0.079(10) 0.066(9) -0.014(8) -0.013(7) -0.003(7)
C15 0.025(7) 0.107(13) 0.091(12) -0.023(10) 0.004(7) -0.007(8)
C16 0.039(8) 0.074(10) 0.063(9) -0.024(8) -0.003(7) -0.008(8)
C17 0.061(10) 0.078(10) 0.046(8) -0.006(7) 0.006(7) -0.026(8)
C18 0.049(8) 0.049(8) 0.065(9) -0.009(7) -0.016(7) -0.005(7)
C19 0.094(15) 0.199(25) 0.090(14) 0.015(15) -0.003(12) -0.088(16)
C20 0.066(9) 0.065(10) 0.041(8) -0.022(7) -0.017(7) -0.011(8)
C21 0.093(12) 0.062(10) 0.042(8) -0.012(7) -0.016(8) -0.010(9)
C22 0.104(14) 0.104(14) 0.070(11) 0.010(10) -0.025(10) -0.046(13)
C23 0.074(12) 0.137(18) 0.080(12) 0.021(12) -0.006(10) -0.041(12)
C24 0.144(19) 0.099(14) 0.044(9) -0.014(9) 0.022(11) 0.004(14)
C25 0.106(15) 0.123(17) 0.055(10) 0.007(10) -0.010(10) -0.019(13)
C26 0.061(10) 0.101(13) 0.057(9) -0.013(9) -0.003(8) -0.013(9)
C27A 0.091(26) 0.133(32) 0.108(27) 0.012(22) 0.023(21) -0.057(23)
C27B 0.222(66) 0.140(47) 0.056(26) 0.027(27) -0.050(33) 0.034(43)
C28 0.057(9) 0.047(8) 0.054(8) -0.020(6) -0.026(7) -0.005(7)
C29 0.074(11) 0.073(11) 0.079(11) -0.050(9) 0.002(9) -0.019(9)
C30 0.100(14) 0.084(12) 0.094(12) -0.041(10) 0.013(11) -0.047(11)
C31 0.115(16) 0.064(11) 0.093(13) -0.030(10) -0.031(12) -0.025(11)
C32 0.105(14) 0.061(11) 0.079(11) -0.041(9) -0.012(11) -0.003(10)
C33 0.098(13) 0.063(10) 0.062(9) -0.016(8) -0.002(9) -0.033(10)
C34 0.275(40) 0.196(30) 0.242(36) -0.125(27) 0.124(33) -0.194(31)
C35 0.044(8) 0.069(10) 0.039(7) -0.020(7) 0.005(6) 0.016(7)
C36 0.053(9) 0.078(10) 0.027(6) -0.014(6) -0.009(6) 0.008(8)
C37 0.056(9) 0.064(10) 0.082(10) -0.006(8) 0.020(8) -0.003(8)
C38 0.085(13) 0.084(13) 0.098(13) 0.008(11) 0.036(11) 0.008(11)
C39 0.043(9) 0.137(17) 0.061(10) 0.012(10) 0.007(7) -0.027(10)
C40 0.061(10) 0.075(11) 0.070(10) -0.011(8) -0.001(8) 0.009(9)
C41 0.041(8) 0.097(13) 0.049(8) -0.012(8) -0.008(6) -0.007(8)
C42 0.100(16) 0.187(26) 0.115(17) 0.019(17) 0.040(13) -0.078(18)
C43 0.079(10) 0.044(8) 0.047(7) -0.017(6) -0.008(7) 0.001(8)
C44 0.139(18) 0.074(13) 0.103(14) -0.025(11) -0.065(13) -0.009(13)
C45 0.213(28) 0.071(14) 0.120(17) -0.017(12) -0.060(18) -0.042(16)
C46 0.151(20) 0.062(12) 0.085(13) 0.007(9) -0.048(13) 0.017(13)
C47 0.070(12) 0.100(15) 0.101(14) 0.012(12) -0.016(10) 0.004(11)
C48 0.077(12) 0.091(13) 0.072(10) -0.004(9) -0.018(9) -0.016(10)
C49 0.461(68) 0.056(16) 0.295(45) -0.005(20) -0.211(46) -0.021(26)
C50 0.023(6) 0.055(9) 0.051(7) -0.020(6) -0.002(6) 0.008(6)
C51 0.033(7) 0.046(8) 0.055(8) -0.016(6) -0.012(6) -0.001(6)
C52 0.040(7) 0.056(9) 0.061(8) -0.013(7) -0.009(6) -0.017(7)
C53 0.056(9) 0.063(9) 0.063(9) -0.029(7) -0.007(7) -0.023(8)
C54 0.046(8) 0.080(11) 0.060(9) 0.015(8) 0.003(7) -0.005(8)
C55 0.074(11) 0.077(11) 0.051(8) -0.023(8) 0.009(8) -0.011(9)
C56 0.061(9) 0.073(10) 0.050(8) -0.022(7) -0.005(7) -0.009(8)
C57 0.116(17) 0.126(18) 0.128(18) 0.009(14) 0.036(14) -0.066(15)
C58 0.065(9) 0.032(7) 0.047(7) -0.014(5) -0.009(6) 0.012(7)
C59 0.055(9) 0.044(8) 0.076(10) -0.014(7) 0.003(7) -0.001(7)
C60 0.063(10) 0.044(8) 0.081(10) -0.006(7) -0.019(8) -0.007(8)
C61 0.069(11) 0.036(8) 0.100(12) -0.001(8) -0.017(9) 0.014(8)
C62 0.055(10) 0.055(10) 0.107(12) -0.008(9) -0.008(9) 0.017(8)
C63 0.052(9) 0.041(8) 0.089(10) -0.006(7) -0.017(8) 0.007(7)
C64 0.069(13) 0.047(11) 0.304(34) -0.021(15) -0.029(17) -0.016(10)
C65 0.049(7) 0.040(7) 0.028(6) -0.016(5) -0.011(5) 0.003(6)
C66 0.043(7) 0.044(8) 0.034(6) -0.014(5) -0.006(5) 0.003(6)
C67 0.048(8) 0.052(9) 0.055(8) -0.014(6) -0.016(6) -0.007(7)
C68 0.063(9) 0.049(9) 0.073(9) -0.010(7) -0.011(8) 0.002(8)
C69 0.031(7) 0.054(9) 0.050(7) -0.019(6) -0.004(6) 0.001(6)
C70 0.036(7) 0.047(8) 0.054(7) -0.019(6) -0.014(6) -0.013(7)
C71 0.039(7) 0.045(8) 0.052(7) -0.016(6) 0.001(6) 0.011(6)
C72 0.062(10) 0.048(9) 0.128(14) -0.003(9) -0.022(10) -0.006(8)
C73 0.031(6) 0.049(8) 0.033(6) -0.006(5) -0.006(5) -0.005(6)
C74 0.044(7) 0.045(8) 0.052(8) -0.009(6) -0.011(6) -0.015(6)
C75 0.060(9) 0.049(8) 0.049(8) -0.020(6) 0.003(6) -0.008(7)
C76 0.056(9) 0.054(9) 0.051(8) 0.005(7) -0.003(7) -0.004(7)
C77 0.064(9) 0.038(7) 0.057(8) -0.021(6) 0.010(7) -0.004(7)
C78 0.064(9) 0.044(8) 0.037(7) -0.011(6) 0.008(6) -0.007(7)
C79 0.100(13) 0.046(9) 0.087(11) 0.004(8) 0.012(10) 0.020(9)
C80 0.030(7) 0.044(8) 0.044(7) -0.005(6) -0.004(5) 0.002(6)
C81 0.036(7) 0.045(8) 0.044(7) -0.015(6) 0.000(6) -0.009(6)
C82 0.066(9) 0.032(7) 0.060(8) -0.009(6) 0.004(7) 0.003(7)
C83 0.087(11) 0.038(8) 0.075(10) -0.015(7) -0.001(9) -0.007(8)
C84 0.078(10) 0.031(7) 0.076(10) 0.004(7) -0.013(8) 0.003(7)
C85 0.092(12) 0.050(9) 0.056(8) -0.006(7) 0.007(8) -0.007(8)
C86 0.063(9) 0.041(8) 0.056(8) -0.007(6) -0.006(7) 0.004(7)
C87 0.254(34) 0.092(17) 0.119(19) 0.036(14) 0.001(21) 0.016(19)
C88 0.031(6) 0.025(6) 0.049(7) -0.012(5) -0.004(5) -0.007(5)
C89 0.057(8) 0.031(7) 0.057(8) -0.002(6) -0.008(7) -0.008(6)
C90 0.052(9) 0.058(9) 0.066(9) -0.009(7) -0.017(7) 0.001(7)
C91 0.036(7) 0.042(7) 0.055(8) -0.017(6) -0.004(6) -0.003(6)
C92 0.054(8) 0.053(8) 0.042(7) -0.008(6) 0.001(6) 0.000(7)
C93 0.048(8) 0.058(8) 0.039(7) -0.007(6) -0.008(6) 0.000(7)
C94 0.058(9) 0.065(10) 0.084(11) -0.013(8) 0.011(8) -0.025(8)

loop_
_atom_site_label
_atom_site_type_symbol
_atom_site_fract_x
_atom_site_fract_y
_atom_site_fract_z
_atom_site_U_iso_or_equiv
_atom_site_thermal_displace_type
_atom_site_occupancy
_atom_site_calc_flag
_atom_site_refinement_flags
_atom_site_disorder_group
Mo1 Mo -0.67715(11) 0.75715(7) 0.11270(3) 0.0455(3) Uani 1 d . .
Mo2 Mo -0.75986(11) 0.65381(7) 0.13934(3) 0.0441(3) Uani 1 d . .
Mo3 Mo -0.31376(10) 0.84361(6) 0.37323(3) 0.0364(3) Uani 1 d . .
Mo4 Mo -0.38654(10) 0.73590(6) 0.39880(3) 0.0363(3) Uani 1 d . .
O1 O -0.6023(8) 0.7849(5) 0.1710(2) 0.046(2) Uani 1 d . .
O2 O -0.6889(8) 0.6726(5) 0.1988(2) 0.045(2) Uani 1 d . .
O3 O -0.3993(8) 0.8289(5) 0.3145(2) 0.041(2) Uani 1 d . .
O4 O -0.4818(7) 0.7164(5) 0.3426(2) 0.040(2) Uani 1 d . .
O5 O -0.8429(17) 1.1849(7) 0.1082(4) 0.128(6) Uani 1 d . .
O6 O -1.3332(10) 0.5838(8) 0.2405(3) 0.084(3) Uani 1 d . .
O7 O -0.6611(14) 0.9411(8) -0.0896(4) 0.110(4) Uani 1 d D .
O8 O -1.1236(16) 0.3566(8) 0.0647(4) 0.122(5) Uani 1 d . .
O9 O -0.0928(12) 0.8427(10) 0.0297(4) 0.103(4) Uani 1 d . .
O10 O -0.4969(19) 0.2432(9) 0.1899(5) 0.143(6) Uani 1 d . .
O11 O 0.2235(10) 0.9204(7) 0.2492(3) 0.080(3) Uani 1 d . .
O12 O -0.1994(12) 0.3137(7) 0.3841(5) 0.106(4) Uani 1 d . .
O13 O 0.1022(9) 1.1206(6) 0.4418(3) 0.061(2) Uani 1 d . .
O14 O -0.3632(10) 0.5331(5) 0.5953(3) 0.062(3) Uani 1 d . .
O15 O -0.5892(13) 1.2478(6) 0.3282(4) 0.103(4) Uani 1 d . .
O16 O -0.9841(9) 0.6428(6) 0.4829(3) 0.071(3) Uani 1 d . .
N1 N -0.8421(9) 0.8394(6) 0.1259(3) 0.043(2) Uani 1 d . .
N2 N -0.9293(9) 0.7272(7) 0.1564(3) 0.045(3) Uani 1 d . .
N3 N -0.7415(11) 0.7371(7) 0.0523(3) 0.054(3) Uani 1 d . .
N4 N -0.8401(10) 0.6279(7) 0.0822(3) 0.048(3) Uani 1 d . .
N5 N -0.4986(10) 0.6875(7) 0.1051(3) 0.053(3) Uani 1 d . .
N6 N -0.5880(11) 0.5728(7) 0.1324(3) 0.052(3) Uani 1 d . .
N7 N -0.1448(10) 0.7779(6) 0.3502(3) 0.045(3) Uani 1 d . .
N8 N -0.2272(10) 0.6582(6) 0.3763(3) 0.045(3) Uani 1 d . .
N9 N -0.2228(9) 0.8654(6) 0.4292(3) 0.035(2) Uani 1 d . .
N10 N -0.2998(9) 0.7472(5) 0.4569(3) 0.036(2) Uani 1 d . .
N11 N -0.4911(9) 0.9170(6) 0.3851(3) 0.034(2) Uani 1 d . .
N12 N -0.5664(9) 0.8002(6) 0.4163(3) 0.035(2) Uani 1 d . .
C1 C -0.6217(11) 0.7360(9) 0.2011(3) 0.041(3) Uani 1 d . .
C2 C -0.4656(13) 0.7676(8) 0.3124(4) 0.044(3) Uani 1 d . .
C3 C -0.5709(12) 0.7496(8) 0.2408(4) 0.047(3) Uani 1 d . .
C4 C -0.5266(11) 0.7575(8) 0.2735(4) 0.042(3) Uani 1 d . .
C5 C -0.9405(12) 0.8071(9) 0.1468(4) 0.052(3) Uani 1 d . .
H5A H -1.0134(12) 0.8403(9) 0.1541(4) 0.062 Uiso 1 calc R .
C6 C -0.8457(13) 0.9277(9) 0.1206(4) 0.055(4) Uani 1 d . .
C7 C -0.8779(19) 0.9771(10) 0.1530(5) 0.090(6) Uani 1 d . .
H7A H -0.8973(19) 0.9531(10) 0.1787(5) 0.108 Uiso 1 calc R .
C8 C -0.8812(23) 1.0628(11) 0.1468(6) 0.111(7) Uani 1 d . .
H8A H -0.9129(23) 1.0959(11) 0.1674(6) 0.133 Uiso 1 calc R .
C9 C -0.8370(22) 1.0995(10) 0.1096(6) 0.096(6) Uani 1 d . .
C10 C -0.8107(20) 1.0508(12) 0.0787(5) 0.094(6) Uani 1 d . .
H10A H -0.7934(20) 1.0743(12) 0.0527(5) 0.113 Uiso 1 calc R .
C11 C -0.8087(19) 0.9647(10) 0.0847(5) 0.086(6) Uani 1 d . .
H11A H -0.7811(19) 0.9322(10) 0.0634(5) 0.103 Uiso 1 calc R .
C12 C -0.8096(29) 1.2252(12) 0.0705(7) 0.155(12) Uani 1 d . .
H12A H -0.8172(29) 1.2838(12) 0.0730(7) 0.233 Uiso 1 calc R .
H12B H -0.8666(29) 1.2122(12) 0.0492(7) 0.233 Uiso 1 calc R .
H12C H -0.7223(29) 1.2071(12) 0.0635(7) 0.233 Uiso 1 calc R .
C13 C -1.0336(11) 0.6932(8) 0.1793(3) 0.040(3) Uani 1 d . .
C14 C -1.1626(12) 0.7194(9) 0.1697(4) 0.059(4) Uani 1 d . .
H14A H -1.1840(12) 0.7611(9) 0.1494(4) 0.071 Uiso 1 calc R .
C15 C -1.2590(13) 0.6799(11) 0.1924(5) 0.074(5) Uani 1 d . .
H15A H -1.3452(13) 0.6965(11) 0.1866(5) 0.088 Uiso 1 calc R .
C16 C -1.2301(13) 0.6179(10) 0.2225(4) 0.058(4) Uani 1 d . .
C17 C -1.1011(14) 0.5925(9) 0.2310(4) 0.061(4) Uani 1 d . .
H17A H -1.0787(14) 0.5502(9) 0.2509(4) 0.073 Uiso 1 calc R .
C18 C -1.0065(13) 0.6317(8) 0.2092(4) 0.054(3) Uani 1 d . .
H18A H -0.9205(13) 0.6152(8) 0.2152(4) 0.065 Uiso 1 calc R .
C19 C -1.3069(19) 0.5221(15) 0.2720(6) 0.124(9) Uani 1 d . .
H19A H -1.3864(19) 0.5029(15) 0.2822(6) 0.186 Uiso 1 calc R .
H19B H -1.2622(19) 0.5439(15) 0.2939(6) 0.186 Uiso 1 calc R .
H19C H -1.2541(19) 0.4769(15) 0.2614(6) 0.186 Uiso 1 calc R .
C20 C -0.8125(14) 0.6746(9) 0.0492(4) 0.056(4) Uani 1 d . .
H20A H -0.8433(14) 0.6635(9) 0.0236(4) 0.068 Uiso 1 calc R .
C21 C -0.7216(17) 0.7892(9) 0.0156(4) 0.065(4) Uani 1 d . .
C22 C -0.6147(19) 0.8266(12) 0.0108(5) 0.091(6) Uani 1 d . .
H22A H -0.5545(19) 0.8188(12) 0.0320(5) 0.109 Uiso 1 calc R .
C23 C -0.5854(17) 0.8761(13) -0.0231(5) 0.096(6) Uani 1 d . .
H23A H -0.5064(17) 0.8986(13) -0.0254(5) 0.116 Uiso 1 calc R .
C24 C -0.6786(24) 0.8915(12) -0.0541(5) 0.096(6) Uani 1 d . .
C25 C -0.7967(21) 0.8599(12) -0.0488(5) 0.095(6) Uani 1 d . .
H25A H -0.8602(21) 0.8713(12) -0.0688(5) 0.113 Uiso 1 calc R .
C26 C -0.8209(15) 0.8106(10) -0.0132(4) 0.073(4) Uani 1 d . .
H26A H -0.9022(15) 0.7922(10) -0.0086(4) 0.087 Uiso 1 calc R .
C27A C -0.5164(29) 0.9625(23) -0.0979(11) 0.109(14) Uani 0.57(3) d PD 1
H27A H -0.5131(29) 0.9969(23) -0.1229(11) 0.163 Uiso 0.57(3) calc PR 1
H27B H -0.4619(29) 0.9123(23) -0.1005(11) 0.163 Uiso 0.57(3) calc PR 1
H27C H -0.4870(29) 0.9910(23) -0.0754(11) 0.163 Uiso 0.57(3) calc PR 1
C27B C -0.7777(48) 0.9395(31) -0.1229(12) 0.144(27) Uani 0.43(3) d PD 2
H27D H -0.7613(48) 0.9746(31) -0.1468(12) 0.216 Uiso 0.43(3) calc PR 2
H27E H -0.8580(48) 0.9587(31) -0.1107(12) 0.216 Uiso 0.43(3) calc PR 2
H27F H -0.7821(48) 0.8840(31) -0.1307(12) 0.216 Uiso 0.43(3) calc PR 2
C28 C -0.9114(14) 0.5587(8) 0.0783(4) 0.052(3) Uani 1 d . .
C29 C -1.0116(15) 0.5428(10) 0.1051(5) 0.073(5) Uani 1 d . .
H29A H -1.0305(15) 0.5777(10) 0.1262(5) 0.087 Uiso 1 calc R .
C30 C -1.0842(18) 0.4769(11) 0.1015(5) 0.089(6) Uani 1 d . .
H30A H -1.1510(18) 0.4677(11) 0.1199(5) 0.106 Uiso 1 calc R .
C31 C -1.0567(21) 0.4252(11) 0.0706(6) 0.089(6) Uani 1 d . .
C32 C -0.9571(19) 0.4357(10) 0.0446(5) 0.080(5) Uani 1 d . .
H32A H -0.9357(19) 0.3973(10) 0.0253(5) 0.096 Uiso 1 calc R .
C33 C -0.8849(17) 0.5048(9) 0.0466(5) 0.072(4) Uani 1 d . .
H33A H -0.8210(17) 0.5146(9) 0.0273(5) 0.087 Uiso 1 calc R .
C34 C -1.2315(32) 0.3447(18) 0.0926(10) 0.223(20) Uani 1 d . .
H34A H -1.2711(32) 0.2961(18) 0.0861(10) 0.334 Uiso 1 calc R .
H34B H -1.2938(32) 0.3919(18) 0.0895(10) 0.334 Uiso 1 calc R .
H34C H -1.2008(32) 0.3383(18) 0.1205(10) 0.334 Uiso 1 calc R .
C35 C -0.4880(13) 0.6076(9) 0.1167(4) 0.051(3) Uani 1 d . .
H35A H -0.4099(13) 0.5761(9) 0.1137(4) 0.061 Uiso 1 calc R .
C36 C -0.3919(13) 0.7222(9) 0.0876(3) 0.053(4) Uani 1 d . .
C37 C -0.2933(14) 0.6838(10) 0.0647(5) 0.067(4) Uani 1 d . .
H37A H -0.2937(14) 0.6275(10) 0.0617(5) 0.081 Uiso 1 calc R .
C38 C -0.1964(18) 0.7235(12) 0.0463(6) 0.090(6) Uani 1 d . .
H38A H -0.1337(18) 0.6944(12) 0.0312(6) 0.108 Uiso 1 calc R .
C39 C -0.1917(14) 0.8071(14) 0.0503(5) 0.080(5) Uani 1 d . .
C40 C -0.2805(14) 0.8501(10) 0.0735(5) 0.069(4) Uani 1 d . .
H40A H -0.2775(14) 0.9062(10) 0.0766(5) 0.083 Uiso 1 calc R .
C41 C -0.3770(13) 0.8055(10) 0.0926(4) 0.062(4) Uani 1 d . .
H41A H -0.4349(13) 0.8334(10) 0.1099(4) 0.074 Uiso 1 calc R .
C42 C -0.0860(21) 0.9260(17) 0.0341(7) 0.131(9) Uani 1 d . .
H42A H -0.0142(21) 0.9446(17) 0.0186(7) 0.197 Uiso 1 calc R .
H42B H -0.0748(21) 0.9351(17) 0.0627(7) 0.197 Uiso 1 calc R .
H42C H -0.1643(21) 0.9562(17) 0.0241(7) 0.197 Uiso 1 calc R .
C43 C -0.5683(15) 0.4890(8) 0.1475(4) 0.056(4) Uani 1 d . .
C44 C -0.6508(21) 0.4327(12) 0.1385(6) 0.105(7) Uani 1 d . .
H44A H -0.7243(21) 0.4499(12) 0.1230(6) 0.125 Uiso 1 calc R .
C45 C -0.6279(28) 0.3502(13) 0.1518(7) 0.132(9) Uani 1 d . .
H45A H -0.6843(28) 0.3130(13) 0.1439(7) 0.159 Uiso 1 calc R .
C46 C -0.5257(24) 0.3222(12) 0.1760(6) 0.101(7) Uani 1 d . .
C47 C -0.4445(18) 0.3797(13) 0.1857(6) 0.092(6) Uani 1 d . .
H47A H -0.3732(18) 0.3623(13) 0.2022(6) 0.110 Uiso 1 calc R .
C48 C -0.4623(16) 0.4602(12) 0.1727(5) 0.080(5) Uani 1 d . .
H48A H -0.4044(16) 0.4966(12) 0.1804(5) 0.095 Uiso 1 calc R .
C49 C -0.5666(42) 0.1829(15) 0.1782(11) 0.270(26) Uani 1 d . .
H49A H -0.5323(42) 0.1308(15) 0.1910(11) 0.406 Uiso 1 calc R .
H49B H -0.5624(42) 0.1807(15) 0.1488(11) 0.406 Uiso 1 calc R .
H49C H -0.6548(42) 0.1941(15) 0.1864(11) 0.406 Uiso 1 calc R .
C50 C -0.1447(11) 0.6967(8) 0.3538(4) 0.043(3) Uani 1 d . .
H50A H -0.0824(11) 0.6653(8) 0.3396(4) 0.052 Uiso 1 calc R .
C51 C -0.0549(11) 0.8163(8) 0.3243(4) 0.044(3) Uani 1 d . .
C52 C 0.0081(12) 0.8818(8) 0.3374(4) 0.051(3) Uani 1 d . .
H52A H -0.0129(12) 0.9020(8) 0.3629(4) 0.061 Uiso 1 calc R .
C53 C 0.1004(13) 0.9174(9) 0.3136(4) 0.058(4) Uani 1 d . .
H53A H 0.1415(13) 0.9605(9) 0.3236(4) 0.070 Uiso 1 calc R .
C54 C 0.1330(13) 0.8906(10) 0.2757(4) 0.063(4) Uani 1 d . .
C55 C 0.0740(15) 0.8251(10) 0.2608(4) 0.066(4) Uani 1 d . .
H55A H 0.0968(15) 0.8052(10) 0.2354(4) 0.079 Uiso 1 calc R .
C56 C -0.0193(14) 0.7908(9) 0.2849(4) 0.060(4) Uani 1 d . .
H56A H -0.0612(14) 0.7485(9) 0.2745(4) 0.072 Uiso 1 calc R .
C57 C 0.3061(21) 0.9778(13) 0.2641(7) 0.121(8) Uani 1 d . .
H57A H 0.3644(21) 0.9936(13) 0.2426(7) 0.182 Uiso 1 calc R .
H57B H 0.3545(21) 0.9523(13) 0.2873(7) 0.182 Uiso 1 calc R .
H57C H 0.2547(21) 1.0258(13) 0.2723(7) 0.182 Uiso 1 calc R .
C58 C -0.2167(14) 0.5705(7) 0.3778(4) 0.049(3) Uani 1 d . .
C59 C -0.3286(14) 0.5316(8) 0.3807(4) 0.058(4) Uani 1 d . .
H59A H -0.4075(14) 0.5634(8) 0.3808(4) 0.070 Uiso 1 calc R .
C60 C -0.3269(14) 0.4461(8) 0.3835(4) 0.062(4) Uani 1 d . .
H60A H -0.4038(14) 0.4211(8) 0.3856(4) 0.075 Uiso 1 calc R .
C61 C -0.2122(15) 0.3994(8) 0.3831(5) 0.070(4) Uani 1 d . .
C62 C -0.0973(15) 0.4386(9) 0.3777(5) 0.073(5) Uani 1 d . .
H62A H -0.0190(15) 0.4074(9) 0.3745(5) 0.088 Uiso 1 calc R .
C63 C -0.1014(14) 0.5222(8) 0.3772(4) 0.061(4) Uani 1 d . .
H63A H -0.0246(14) 0.5473(8) 0.3764(4) 0.073 Uiso 1 calc R .
C64 C -0.3204(18) 0.2740(10) 0.3899(9) 0.139(11) Uani 1 d . .
H64A H -0.3024(18) 0.2151(10) 0.3903(9) 0.208 Uiso 1 calc R .
H64B H -0.3786(18) 0.2924(10) 0.3678(9) 0.208 Uiso 1 calc R .
H64C H -0.3592(18) 0.2885(10) 0.4156(9) 0.208 Uiso 1 calc R .
C65 C -0.2320(12) 0.8112(7) 0.4605(3) 0.039(3) Uani 1 d . .
H65A H -0.1908(12) 0.8178(7) 0.4852(3) 0.047 Uiso 1 calc R .
C66 C -0.1382(12) 0.9298(7) 0.4331(3) 0.040(3) Uani 1 d . .
C67 C -0.1793(13) 1.0073(8) 0.4156(4) 0.051(3) Uani 1 d . .
H67A H -0.2590(13) 1.0166(8) 0.4026(4) 0.062 Uiso 1 calc R .
C68 C -0.0997(14) 1.0716(9) 0.4178(4) 0.062(4) Uani 1 d . .
H68A H -0.1265(14) 1.1238(9) 0.4060(4) 0.074 Uiso 1 calc R .
C69 C 0.0198(11) 1.0578(8) 0.4376(4) 0.045(3) Uani 1 d . .
C70 C 0.0615(12) 0.9827(8) 0.4541(4) 0.044(3) Uani 1 d . .
H70A H 0.1419(12) 0.9734(8) 0.4667(4) 0.053 Uiso 1 calc R .
C71 C -0.0188(11) 0.9183(8) 0.4519(4) 0.045(3) Uani 1 d . .
H71A H 0.0095(11) 0.8662(8) 0.4634(4) 0.055 Uiso 1 calc R .
C72 C 0.0509(15) 1.2027(9) 0.4301(6) 0.079(5) Uani 1 d . .
H72A H 0.1150(15) 1.2402(9) 0.4343(6) 0.119 Uiso 1 calc R .
H72B H -0.0235(15) 1.2169(9) 0.4466(6) 0.119 Uiso 1 calc R .
H72C H 0.0267(15) 1.2064(9) 0.4016(6) 0.119 Uiso 1 calc R .
C73 C -0.3158(11) 0.6924(7) 0.4919(3) 0.037(3) Uani 1 d . .
C74 C -0.3401(11) 0.7200(8) 0.5308(4) 0.046(3) Uani 1 d . .
H74A H -0.3470(11) 0.7765(8) 0.5341(4) 0.055 Uiso 1 calc R .
C75 C -0.3542(13) 0.6663(8) 0.5646(4) 0.052(3) Uani 1 d . .
H75A H -0.3678(13) 0.6864(8) 0.5905(4) 0.062 Uiso 1 calc R .
C76 C -0.3482(13) 0.5812(8) 0.5600(4) 0.054(3) Uani 1 d . .
C77 C -0.3297(13) 0.5534(8) 0.5208(4) 0.053(3) Uani 1 d . .
H77A H -0.3288(13) 0.4972(8) 0.5170(4) 0.063 Uiso 1 calc R .
C78 C -0.3127(13) 0.6081(7) 0.4870(4) 0.048(3) Uani 1 d . .
H78A H -0.2992(13) 0.5883(7) 0.4610(4) 0.057 Uiso 1 calc R .
C79 C -0.3319(17) 0.4477(8) 0.5924(5) 0.079(5) Uani 1 d . .
H79A H -0.3456(17) 0.4192(8) 0.6186(5) 0.119 Uiso 1 calc R .
H79B H -0.2431(17) 0.4379(8) 0.5845(5) 0.119 Uiso 1 calc R .
H79C H -0.3858(17) 0.4279(8) 0.5720(5) 0.119 Uiso 1 calc R .
C80 C -0.5854(11) 0.8777(7) 0.4027(3) 0.040(3) Uani 1 d . .
H80A H -0.6666(11) 0.9058(7) 0.4053(3) 0.047 Uiso 1 calc R .
C81 C -0.5164(11) 1.0011(7) 0.3706(4) 0.041(3) Uani 1 d . .
C82 C -0.6057(13) 1.0564(7) 0.3895(4) 0.053(3) Uani 1 d . .
H82A H -0.6514(13) 1.0382(7) 0.4125(4) 0.063 Uiso 1 calc R .
C83 C -0.6262(16) 1.1370(8) 0.3744(5) 0.066(4) Uani 1 d . .
H83A H -0.6839(16) 1.1732(8) 0.3877(5) 0.079 Uiso 1 calc R .
C84 C -0.5634(15) 1.1653(8) 0.3399(5) 0.062(4) Uani 1 d . .
C85 C -0.4756(16) 1.1126(9) 0.3211(4) 0.066(4) Uani 1 d . .
H85A H -0.4315(16) 1.1312(9) 0.2978(4) 0.079 Uiso 1 calc R .
C86 C -0.4525(13) 1.0313(8) 0.3367(4) 0.053(3) Uani 1 d . .
H86A H -0.3920(13) 0.9962(8) 0.3237(4) 0.064 Uiso 1 calc R .
C87 C -0.5373(29) 1.2756(14) 0.2896(7) 0.159(11) Uani 1 d . .
H87A H -0.5609(29) 1.3337(14) 0.2845(7) 0.238 Uiso 1 calc R .
H87B H -0.5710(29) 1.2462(14) 0.2680(7) 0.238 Uiso 1 calc R .
H87C H -0.4450(29) 1.2656(14) 0.2902(7) 0.238 Uiso 1 calc R .
C88 C -0.6716(10) 0.7595(6) 0.4342(3) 0.034(3) Uani 1 d . .
C89 C -0.7867(13) 0.7574(7) 0.4114(4) 0.048(3) Uani 1 d . .
H89A H -0.7946(13) 0.7816(7) 0.3847(4) 0.058 Uiso 1 calc R .
C90 C -0.8857(14) 0.7192(8) 0.4295(4) 0.059(4) Uani 1 d . .
H90A H -0.9615(14) 0.7182(8) 0.4147(4) 0.071 Uiso 1 calc R .
C91 C -0.8787(11) 0.6824(8) 0.4683(4) 0.044(3) Uani 1 d . .
C92 C -0.7648(12) 0.6824(8) 0.4910(4) 0.050(3) Uani 1 d . .
H92A H -0.7571(12) 0.6563(8) 0.5173(4) 0.060 Uiso 1 calc R .
C93 C -0.6634(13) 0.7222(8) 0.4734(4) 0.049(3) Uani 1 d . .
H93A H -0.5881(13) 0.7236(8) 0.4884(4) 0.058 Uiso 1 calc R .
C94 C -0.9768(14) 0.6010(9) 0.5219(5) 0.067(4) Uani 1 d . .
H94A H -1.0562(14) 0.5769(9) 0.5277(5) 0.101 Uiso 1 calc R .
H94B H -0.9622(14) 0.6390(9) 0.5423(5) 0.101 Uiso 1 calc R .
H94C H -0.9069(14) 0.5582(9) 0.5224(5) 0.101 Uiso 1 calc R .
O17 O -0.5231(48) 0.4984(35) -0.0189(13) 0.199(19) Uiso 0.50 d P -1
C95 C -0.4915(36) 0.4187(24) 0.0027(13) 0.196(14) Uiso 1 d . .
C96 C -0.5373(47) 0.3685(30) 0.0364(16) 0.272(21) Uiso 1 d . .
C98 C 1.3218(29) 0.5667(20) 0.2860(9) 0.159(10) Uiso 1 d . .
Cl1 Cl 1.2000(10) 0.6275(6) 0.3053(3) 0.117(4) Uiso 0.615(13) d P 1
Cl2 Cl 1.2901(18) 0.4845(11) 0.2536(6) 0.221(8) Uiso 0.615(13) d P 1
Cl1' Cl 1.1534(21) 0.5477(14) 0.3122(6) 0.164(9) Uiso 0.385(13) d P 2
Cl2' Cl 1.3293(35) 0.4761(23) 0.3026(12) 0.268(17) Uiso 0.385(13) d P 2
C99 C -0.7348(25) 1.0923(16) -0.2286(8) 0.134(8) Uiso 1 d . .
Cl3 Cl -0.7842(13) 1.0020(8) -0.2450(4) 0.264(5) Uiso 1 d . .
Cl4A Cl -0.6119(17) 1.0813(10) -0.1955(5) 0.182(9) Uiso 0.59(2) d P 2
Cl4B Cl -0.7425(33) 1.0644(18) -0.1780(10) 0.240(17) Uiso 0.41(2) d P 1
C100 C 0.4230(26) 1.0178(14) 0.5105(9) 0.063(8) Uiso 0.50 d PD -1
Cl6 Cl 0.4148(12) 0.9144(8) 0.5096(4) 0.095(4) Uiso 0.50 d PD -1
Cl5 Cl 0.5648(15) 1.0561(10) 0.4963(5) 0.120(5) Uiso 0.50 d PD -1
C201 C -0.0726(30) 1.1538(18) 0.3042(9) 0.100 Uiso 0.68(3) d P .
C202 C 0.0668(41) 1.1630(25) 0.3051(12) 0.100 Uiso 0.49(3) d P .
C203 C 0.0308(63) 1.2626(40) 0.2842(20) 0.100 Uiso 0.31(3) d P .
C204 C -0.0265(79) 1.3137(50) 0.2514(25) 0.100 Uiso 0.25(3) d P .
C205 C 0.0491(55) 1.3613(30) 0.2014(14) 0.100 Uiso 0.43(4) d P .
C206 C -0.0502(59) 1.3768(32) 0.2034(15) 0.100 Uiso 0.40(4) d P .

loop_
_atom_type_symbol
_atom_type_description
_atom_type_scat_dispersion_real
_atom_type_scat_dispersion_imag
_atom_type_scat_source
C C 0.0033 0.0016 'International Tables Vol C Tables 4.2.6.8 and 6.1.1.4'
H H 0.0000 0.0000 'International Tables Vol C Tables 4.2.6.8 and 6.1.1.4'
N N 0.0061 0.0033 'International Tables Vol C Tables 4.2.6.8 and 6.1.1.4'
O O 0.0106 0.0060 'International Tables Vol C Tables 4.2.6.8 and 6.1.1.4'
Cl Cl 0.1484 0.1585 'International Tables Vol C Tables 4.2.6.8 and 6.1.1.4'
Mo Mo -1.6832 0.6857 'International Tables Vol C Tables 4.2.6.8 and 6.1.1.4'

loop_
_geom_angle_atom_site_label_1
_geom_angle_atom_site_label_2
_geom_angle_atom_site_label_3
_geom_angle
_geom_angle_site_symmetry_1
_geom_angle_site_symmetry_3
_geom_angle_publ_flag
Mo2 Mo1 N5 91.6(3) . . y
Mo2 Mo1 N3 93.1(3) . . y
N5 Mo1 N3 93.1(4) . . y
Mo2 Mo1 N1 93.0(3) . . y
N5 Mo1 N1 171.2(4) . . y
N3 Mo1 N1 94.2(4) . . y
Mo2 Mo1 O1 91.7(2) . . y
N5 Mo1 O1 85.8(4) . . y
N3 Mo1 O1 175.1(4) . . y
N1 Mo1 O1 86.6(3) . . y
Mo1 Mo2 O2 92.4(2) . . y
Mo1 Mo2 N4 92.1(3) . . y
O2 Mo2 N4 175.4(4) . . y
Mo1 Mo2 N2 92.0(3) . . y
O2 Mo2 N2 86.0(3) . . y
N4 Mo2 N2 92.9(4) . . y
Mo1 Mo2 N6 93.6(3) . . y
O2 Mo2 N6 86.4(3) . . y
N4 Mo2 N6 94.2(4) . . y
N2 Mo2 N6 170.8(4) . . y
Mo4 Mo3 N9 92.5(3) . . y
Mo4 Mo3 N7 93.1(3) . . y
N9 Mo3 N7 93.1(4) . . y
Mo4 Mo3 O3 91.6(2) . . y
N9 Mo3 O3 175.9(3) . . y
N7 Mo3 O3 86.2(3) . . y
Mo4 Mo3 N11 92.0(3) . . y
N9 Mo3 N11 95.5(3) . . y
N7 Mo3 N11 169.7(3) . . y
O3 Mo3 N11 84.7(3) . . y
Mo3 Mo4 N10 92.6(3) . . y
Mo3 Mo4 O4 92.1(2) . . y
N10 Mo4 O4 175.3(3) . . y
Mo3 Mo4 N8 92.6(3) . . y
N10 Mo4 N8 94.4(4) . . y
O4 Mo4 N8 86.0(3) . . y
Mo3 Mo4 N12 93.3(2) . . y
N10 Mo4 N12 93.1(3) . . y
O4 Mo4 N12 86.0(3) . . y
N8 Mo4 N12 170.2(4) . . y
C1 O1 Mo1 116.7(8) . . y
C1 O2 Mo2 115.8(7) . . y
C2 O3 Mo3 116.3(7) . . y
C2 O4 Mo4 116.5(7) . . y
C9 O5 C12 116.6(17) . . n
C16 O6 C19 117.1(13) . . n
C24 O7 C27A 115.0(19) . . n
C24 O7 C27B 112.6(21) . . n
C31 O8 C34 115.8(16) . . n
C39 O9 C42 116.2(16) . . n
C46 O10 C49 121.1(21) . . n
C54 O11 C57 117.9(13) . . n
C61 O12 C64 115.3(13) . . n
C69 O13 C72 116.6(10) . . n
C76 O14 C79 115.6(11) . . n
C84 O15 C87 116.4(15) . . n
C91 O16 C94 118.9(11) . . n
C5 N1 C6 117.4(11) . . y
C5 N1 Mo1 117.6(8) . . y
C6 N1 Mo1 124.0(8) . . y
C5 N2 C13 117.4(11) . . y
C5 N2 Mo2 119.9(9) . . y
C13 N2 Mo2 122.7(8) . . y
C20 N3 C21 117.9(11) . . y
C20 N3 Mo1 116.4(9) . . y
C21 N3 Mo1 125.5(9) . . y
C20 N4 C28 120.2(10) . . y
C20 N4 Mo2 117.7(8) . . y
C28 N4 Mo2 121.8(8) . . y
C35 N5 C36 118.8(12) . . y
C35 N5 Mo1 119.0(9) . . y
C36 N5 Mo1 122.2(9) . . y
C35 N6 C43 117.6(12) . . y
C35 N6 Mo2 115.8(9) . . y
C43 N6 Mo2 126.2(9) . . y
C50 N7 C51 120.9(10) . . y
C50 N7 Mo3 114.7(8) . . y
C51 N7 Mo3 122.7(7) . . y
C50 N8 C58 118.2(11) . . y
C50 N8 Mo4 115.0(8) . . y
C58 N8 Mo4 125.9(9) . . y
C65 N9 C66 118.2(9) . . y
C65 N9 Mo3 117.7(7) . . y
C66 N9 Mo3 123.6(7) . . y
C65 N10 C73 119.2(9) . . y
C65 N10 Mo4 117.1(7) . . y
C73 N10 Mo4 123.6(7) . . y
C80 N11 C81 119.2(10) . . y
C80 N11 Mo3 116.8(8) . . y
C81 N11 Mo3 123.5(7) . . y
C80 N12 C88 119.4(10) . . y
C80 N12 Mo4 115.9(7) . . y
C88 N12 Mo4 123.5(7) . . y
O1 C1 O2 123.3(10) . . y
O1 C1 C3 119.6(12) . . y
O2 C1 C3 117.1(11) . . y
O4 C2 O3 123.4(10) . . y
O4 C2 C4 119.2(12) . . y
O3 C2 C4 117.3(11) . . y
C4 C3 C1 177.2(13) . . y
C3 C4 C2 176.9(13) . . y
N2 C5 N1 117.5(12) . . y
C11 C6 C7 118.0(15) . . n
C11 C6 N1 120.6(12) . . n
C7 C6 N1 121.2(13) . . n
C6 C7 C8 119.8(16) . . n
C7 C8 C9 120.7(17) . . n
C10 C9 O5 127.6(18) . . n
C10 C9 C8 117.5(16) . . n
O5 C9 C8 114.3(18) . . n
C9 C10 C11 121.2(16) . . n
C6 C11 C10 121.9(15) . . n
C18 C13 C14 119.4(12) . . n
C18 C13 N2 119.5(11) . . n
C14 C13 N2 121.0(11) . . n
C13 C14 C15 117.3(13) . . n
C16 C15 C14 122.6(13) . . n
O6 C16 C15 115.8(13) . . n
O6 C16 C17 125.4(14) . . n
C15 C16 C17 118.8(13) . . n
C18 C17 C16 118.7(14) . . n
C13 C18 C17 123.1(13) . . n
N3 C20 N4 120.5(11) . . y
C22 C21 C26 117.6(15) . . n
C22 C21 N3 120.6(13) . . n
C26 C21 N3 121.3(15) . . n
C21 C22 C23 125.2(16) . . n
C22 C23 C24 117.5(17) . . n
C25 C24 O7 117.5(19) . . n
C25 C24 C23 119.4(16) . . n
O7 C24 C23 123.0(21) . . n
C24 C25 C26 120.1(17) . . n
C25 C26 C21 119.4(16) . . n
C29 C28 C33 117.7(13) . . n
C29 C28 N4 121.1(12) . . n
C33 C28 N4 121.1(13) . . n
C30 C29 C28 122.3(14) . . n
C31 C30 C29 119.1(17) . . n
C32 C31 C30 121.2(17) . . n
C32 C31 O8 115.4(16) . . n
C30 C31 O8 123.3(20) . . n
C31 C32 C33 120.5(15) . . n
C28 C33 C32 119.0(15) . . n
N6 C35 N5 120.0(12) . . y
C37 C36 N5 127.8(14) . . n
C37 C36 C41 113.2(14) . . n
N5 C36 C41 119.0(12) . . n
C38 C37 C36 124.2(16) . . n
C37 C38 C39 119.7(16) . . n
C40 C39 O9 123.2(19) . . n
C40 C39 C38 121.0(15) . . n
O9 C39 C38 115.8(17) . . n
C39 C40 C41 116.9(16) . . n
C36 C41 C40 124.7(14) . . n
C44 C43 C48 116.7(15) . . n
C44 C43 N6 121.8(14) . . n
C48 C43 N6 121.5(14) . . n
C43 C44 C45 121.5(18) . . n
C46 C45 C44 121.9(20) . . n
O10 C46 C45 125.2(22) . . n
O10 C46 C47 118.6(19) . . n
C45 C46 C47 116.2(18) . . n
C48 C47 C46 123.6(17) . . n
C47 C48 C43 120.0(17) . . n
N8 C50 N7 123.5(11) . . y
C52 C51 C56 115.3(13) . . n
C52 C51 N7 120.7(11) . . n
C56 C51 N7 123.9(12) . . n
C53 C52 C51 121.8(13) . . n
C54 C53 C52 121.1(14) . . n
C53 C54 O11 126.9(16) . . n
C53 C54 C55 120.0(13) . . n
O11 C54 C55 113.1(14) . . n
C56 C55 C54 118.0(13) . . n
C55 C56 C51 123.7(14) . . n
C59 C58 C63 118.1(12) . . n
C59 C58 N8 118.0(11) . . n
C63 C58 N8 124.0(13) . . n
C58 C59 C60 121.7(13) . . n
C61 C60 C59 119.5(15) . . n
C60 C61 O12 124.3(15) . . n
C60 C61 C62 119.3(13) . . n
O12 C61 C62 116.2(13) . . n
C63 C62 C61 119.8(14) . . n
C62 C63 C58 121.4(15) . . n
N9 C65 N10 120.1(10) . . y
C71 C66 C67 118.6(12) . . n
C71 C66 N9 124.3(11) . . n
C67 C66 N9 117.0(10) . . n
C66 C67 C68 119.3(12) . . n
C69 C68 C67 120.4(13) . . n
C70 C69 C68 120.8(12) . . n
C70 C69 O13 116.3(10) . . n
C68 C69 O13 122.9(12) . . n
C69 C70 C71 118.6(11) . . n
C66 C71 C70 122.2(12) . . n
C74 C73 C78 118.5(11) . . n
C74 C73 N10 122.3(11) . . n
C78 C73 N10 119.2(10) . . n
C75 C74 C73 121.8(12) . . n
C74 C75 C76 120.1(12) . . n
O14 C76 C77 125.9(13) . . n
O14 C76 C75 115.7(12) . . n
C77 C76 C75 118.4(12) . . n
C76 C77 C78 121.1(12) . . n
C77 C78 C73 120.2(11) . . n
N12 C80 N11 121.2(11) . . y
C86 C81 C82 117.2(12) . . n
C86 C81 N11 119.9(10) . . n
C82 C81 N11 122.9(11) . . n
C83 C82 C81 120.5(13) . . n
C84 C83 C82 121.3(14) . . n
C85 C84 C83 119.2(13) . . n
C85 C84 O15 124.6(15) . . n
C83 C84 O15 116.1(14) . . n
C84 C85 C86 119.8(14) . . n
C81 C86 C85 121.9(13) . . n
C93 C88 C89 118.9(11) . . n
C93 C88 N12 121.2(10) . . n
C89 C88 N12 119.9(10) . . n
C90 C89 C88 118.5(12) . . n
C91 C90 C89 123.1(13) . . n
C90 C91 O16 117.8(12) . . n
C90 C91 C92 119.3(12) . . n
O16 C91 C92 122.7(12) . . n
C93 C92 C91 118.5(12) . . n
C88 C93 C92 121.7(12) . . n
C95 O17 C95 126.5(36) . 2_465 n
C96 C95 O17 139.6(42) . . n
C96 C95 O17 106.2(40) . 2_465 n
O17 C95 O17 53.5(36) . 2_465 n
Cl1 C98 Cl2 120.9(19) . . n
Cl2' C98 Cl1' 72.5(19) . . n
C98 Cl1' Cl2' 43.8(12) . . n
C98 Cl2' Cl1' 63.7(18) . . n
Cl4A C99 Cl3 115.5(17) . . n
Cl4B C99 Cl3 95.7(18) . . n
Cl6 C100 Cl5 117.7(20) . . n
C201 C202 C203 87.3(32) . . n
C204 C203 C202 146.9(61) . . n
C203 C204 C206 162.5(68) . . n
C203 C204 C205 130.6(62) . . n
C206 C204 C205 31.9(23) . . n
C206 C205 C204 67.1(46) . . n
C205 C206 C204 81.0(50) . . n

loop_
_geom_bond_atom_site_label_1
_geom_bond_atom_site_label_2
_geom_bond_distance
_geom_bond_site_symmetry_2
_geom_bond_publ_flag
Mo1 Mo2 2.095(2) . y
Mo1 N5 2.111(11) . y
Mo1 N3 2.133(10) . y
Mo1 N1 2.141(10) . y
Mo1 O1 2.145(7) . y
Mo2 O2 2.124(7) . y
Mo2 N4 2.126(9) . y
Mo2 N2 2.133(10) . y
Mo2 N6 2.146(11) . y
Mo3 Mo4 2.095(2) . y
Mo3 N9 2.122(9) . y
Mo3 N7 2.134(10) . y
Mo3 O3 2.150(7) . y
Mo3 N11 2.155(9) . y
Mo4 N10 2.126(9) . y
Mo4 O4 2.139(7) . y
Mo4 N8 2.150(10) . y
Mo4 N12 2.153(9) . y
O1 C1 1.249(14) . y
O2 C1 1.306(15) . y
O3 C2 1.270(14) . y
O4 C2 1.268(14) . y
O5 C9 1.38(2) . n
O5 C12 1.41(2) . n
O6 C16 1.37(2) . n
O6 C19 1.40(2) . n
O7 C24 1.39(2) . n
O7 C27A 1.59(3) . n
O7 C27B 1.64(3) . n
O8 C31 1.39(2) . n
O8 C34 1.46(3) . n
O9 C39 1.38(2) . n
O9 C42 1.38(2) . n
O10 C46 1.34(2) . n
O10 C49 1.35(3) . n
O11 C54 1.37(2) . n
O11 C57 1.44(2) . n
O12 C61 1.39(2) . n
O12 C64 1.47(2) . n
O13 C69 1.41(2) . n
O13 C72 1.42(2) . n
O14 C76 1.363(15) . n
O14 C79 1.41(2) . n
O15 C84 1.38(2) . n
O15 C87 1.43(2) . n
O16 C91 1.387(15) . n
O16 C94 1.40(2) . n
N1 C5 1.35(2) . y
N1 C6 1.44(2) . y
N2 C5 1.31(2) . y
N2 C13 1.444(15) . y
N3 C20 1.32(2) . y
N3 C21 1.44(2) . y
N4 C20 1.32(2) . y
N4 C28 1.42(2) . y
N5 C35 1.33(2) . y
N5 C36 1.39(2) . y
N6 C35 1.31(2) . y
N6 C43 1.42(2) . y
N7 C50 1.321(15) . y
N7 C51 1.42(2) . y
N8 C50 1.301(15) . y
N8 C58 1.422(15) . y
N9 C65 1.312(14) . y
N9 C66 1.44(2) . y
N10 C65 1.323(15) . y
N10 C73 1.419(14) . y
N11 C80 1.326(14) . y
N11 C81 1.422(14) . y
N12 C80 1.310(14) . y
N12 C88 1.432(14) . y
C1 C3 1.44(2) . y
C2 C4 1.45(2) . y
C3 C4 1.18(2) . y
C6 C11 1.35(2) . n
C6 C7 1.39(2) . n
C7 C8 1.40(2) . n
C8 C9 1.41(3) . n
C9 C10 1.34(2) . n
C10 C11 1.40(2) . n
C13 C18 1.36(2) . n
C13 C14 1.40(2) . n
C14 C15 1.42(2) . n
C15 C16 1.38(2) . n
C16 C17 1.39(2) . n
C17 C18 1.39(2) . n
C21 C22 1.32(2) . n
C21 C26 1.40(2) . n
C22 C23 1.37(2) . n
C23 C24 1.40(3) . n
C24 C25 1.38(3) . n
C25 C26 1.40(2) . n
C28 C29 1.39(2) . n
C28 C33 1.41(2) . n
C29 C30 1.38(2) . n
C30 C31 1.37(2) . n
C31 C32 1.35(2) . n
C32 C33 1.41(2) . n
C36 C37 1.39(2) . n
C36 C41 1.40(2) . n
C37 C38 1.36(2) . n
C38 C39 1.38(2) . n
C39 C40 1.36(2) . n
C40 C41 1.41(2) . n
C43 C44 1.36(2) . n
C43 C48 1.41(2) . n
C44 C45 1.39(2) . n
C45 C46 1.36(3) . n
C46 C47 1.37(3) . n
C47 C48 1.35(2) . n
C51 C52 1.39(2) . n
C51 C56 1.41(2) . n
C52 C53 1.38(2) . n
C53 C54 1.37(2) . n
C54 C55 1.39(2) . n
C55 C56 1.38(2) . n
C58 C59 1.38(2) . n
C58 C63 1.38(2) . n
C59 C60 1.39(2) . n
C60 C61 1.36(2) . n
C61 C62 1.41(2) . n
C62 C63 1.36(2) . n
C66 C71 1.38(2) . n
C66 C67 1.38(2) . n
C67 C68 1.40(2) . n
C68 C69 1.40(2) . n
C69 C70 1.34(2) . n
C70 C71 1.41(2) . n
C73 C74 1.38(2) . n
C73 C78 1.39(2) . n
C74 C75 1.38(2) . n
C75 C76 1.40(2) . n
C76 C77 1.39(2) . n
C77 C78 1.39(2) . n
C81 C86 1.37(2) . n
C81 C82 1.40(2) . n
C82 C83 1.37(2) . n
C83 C84 1.37(2) . n
C84 C85 1.37(2) . n
C85 C86 1.39(2) . n
C88 C93 1.38(2) . n
C88 C89 1.42(2) . n
C89 C90 1.36(2) . n
C90 C91 1.36(2) . n
C91 C92 1.40(2) . n
C92 C93 1.39(2) . n
O17 C95 1.45(5) . n
O17 C95 1.50(6) 2_465 n
C95 C96 1.43(5) . n
C95 O17 1.50(6) 2_465 n
C98 Cl2' 1.53(4) . n
C98 Cl1 1.68(3) . n
C98 Cl2 1.81(3) . n
C98 Cl1' 1.99(4) . n
Cl1' Cl2' 2.11(4) . n
C99 Cl4A 1.67(3) . n
C99 Cl4B 1.68(4) . n
C99 Cl3 1.72(3) . n
C100 Cl6 1.70(2) . n
C100 Cl5 1.70(2) . n
C201 C202 1.47(5) . n
C202 C203 1.73(7) . n
C203 C204 1.41(9) . n
C204 C206 1.82(9) . n
C204 C205 1.95(9) . n
C205 C206 1.05(6) . n
